data_7023653
loop_
_publ_author_name
'Pacheco, Mario'
'Cuevas, Alicia'
'Gonz\'alez-Platas, Javier'
'Faccio, Ricardo'
'Lloret, Francesc'
'Julve, Miguel'
'Kremer, Carlos'

_publ_section_title
;
 Synthesis, crystal structure and magnetic properties of the Re(ii)
 complexes NBu4[Re(NO)Br4(L)] (L = pyridine and diazine type ligands).
;
_journal_issue 43
_journal_name_full 'Dalton transactions (Cambridge, England : 2003)'
_journal_page_first 15361
_journal_page_last 15371
_journal_paper_doi 10.1039/c3dt51699g
_journal_volume 42
_journal_year 2013
_chemical_formula_moiety 'C16 H36 N, C4 H4 Br4 N3 O Re'
_chemical_formula_sum 'C20 H40 Br4 N4 O Re'
_chemical_formula_weight 858.40
_space_group_crystal_system triclinic
_space_group_IT_number 2
_space_group_name_Hall '-P 1'
_space_group_name_H-M_alt 'P -1'
_symmetry_space_group_name_Hall '-P 1'
_symmetry_space_group_name_H-M 'P -1'
_atom_sites_solution_hydrogens geom
_atom_sites_solution_primary direct
_atom_sites_solution_secondary difmap
_audit_creation_date 2013-07-24
_audit_creation_method SHELXL-97
_cell_angle_alpha 95.977(5)
_cell_angle_beta 91.828(8)
_cell_angle_gamma 110.422(9)
_cell_formula_units_Z 2
_cell_length_a 8.9061(12)
_cell_length_b 10.8464(6)
_cell_length_c 16.5056(11)
_cell_measurement_reflns_used 5993
_cell_measurement_temperature 293(2)
_cell_measurement_theta_max 29.5280
_cell_measurement_theta_min 2.8725
_cell_volume 1482.1(3)
_computing_cell_refinement
;
CrysAlisPro, Oxford Diffraction Ltd.,
Version 1.171.34.40 (release 27-08-2010 CrysAlis171 .NET)
(compiled Aug 27 2010,11:50:40)
;
_computing_data_collection
;
CrysAlisPro, Oxford Diffraction Ltd.,
Version 1.171.34.40 (release 27-08-2010 CrysAlis171 .NET)
(compiled Aug 27 2010,11:50:40)
;
_computing_data_reduction
;
CrysAlisPro, Oxford Diffraction Ltd.,
Version 1.171.34.40 (release 27-08-2010 CrysAlis171 .NET)
(compiled Aug 27 2010,11:50:40)
;
_computing_molecular_graphics
;
O. V. Dolomanov, L. J. Bourhis, R. J. Gildea, J. A. K. Howard and H. Puschmann,
OLEX2: a complete structure solution, refinement and analysis program.
J. Appl. Cryst. (2009). 42, 339-341.
;
_computing_publication_material
;
O. V. Dolomanov, L. J. Bourhis, R. J. Gildea, J. A. K. Howard and H. Puschmann,
OLEX2: a complete structure solution, refinement and analysis program.
J. Appl. Cryst. (2009). 42, 339-341.
;
_computing_structure_refinement 'SHELXL-97 (Sheldrick, 2008)'
_computing_structure_solution 'SHELXS-97 (Sheldrick, 2008)'
_diffrn_ambient_temperature 293(2)
_diffrn_detector_area_resol_mean 10.5953
_diffrn_measured_fraction_theta_full 0.998
_diffrn_measured_fraction_theta_max 0.998
_diffrn_measurement_device_type 'SuperNova, Dual, Cu at zero, Atlas'
_diffrn_measurement_method '\w scans'
_diffrn_orient_matrix_UB_11 0.0826849000
_diffrn_orient_matrix_UB_12 0.0082853000
_diffrn_orient_matrix_UB_13 0.0021428000
_diffrn_orient_matrix_UB_21 -0.0089797000
_diffrn_orient_matrix_UB_22 -0.0295659000
_diffrn_orient_matrix_UB_23 0.0367606000
_diffrn_orient_matrix_UB_31 -0.0185376000
_diffrn_orient_matrix_UB_32 -0.0632571000
_diffrn_orient_matrix_UB_33 -0.0228272000
_diffrn_radiation_monochromator mirror
_diffrn_radiation_type 'Mo K\a'
_diffrn_radiation_wavelength 0.7107
_diffrn_reflns_av_R_equivalents 0.0266
_diffrn_reflns_av_unetI/netI 0.0856
_diffrn_reflns_Laue_measured_fraction_full 0.998
_diffrn_reflns_Laue_measured_fraction_max 0.998
_diffrn_reflns_limit_h_max 11
_diffrn_reflns_limit_h_min -7
_diffrn_reflns_limit_k_max 13
_diffrn_reflns_limit_k_min -13
_diffrn_reflns_limit_l_max 22
_diffrn_reflns_limit_l_min -21
_diffrn_reflns_number 13344
_diffrn_reflns_point_group_measured_fraction_full 0.998
_diffrn_reflns_point_group_measured_fraction_max 0.998
_diffrn_reflns_theta_full 25.000
_diffrn_reflns_theta_max 29.5280
_diffrn_reflns_theta_min 2.8725
_diffrn_source 'SuperNova (Mo) X-ray Source'
_exptl_absorpt_coefficient_mu 9.509
_exptl_absorpt_correction_T_max 1.00000
_exptl_absorpt_correction_T_min 0.66971
_exptl_absorpt_correction_type multi-scan
_exptl_absorpt_process_details
;
CrysAlisPro, Oxford Diffraction Ltd.,
Version 1.171.34.40 (release 27-08-2010 CrysAlis171 .NET)
(compiled Aug 27 2010,11:50:40)
Empirical absorption correction using spherical harmonics,
 implemented in SCALE3 ABSPACK scaling algorithm.
;
_exptl_crystal_colour brown
_exptl_crystal_density_diffrn 1.923
_exptl_crystal_density_method 'not measured'
_exptl_crystal_description prism
_exptl_crystal_F_000 822
_exptl_crystal_size_max 0.4406
_exptl_crystal_size_mid 0.3312
_exptl_crystal_size_min 0.2706
_refine_diff_density_max 0.955
_refine_diff_density_min -0.887
_refine_diff_density_rms 0.098
_refine_ls_extinction_method none
_refine_ls_goodness_of_fit_ref 1.011
_refine_ls_hydrogen_treatment constr
_refine_ls_matrix_type full
_refine_ls_number_parameters 275
_refine_ls_number_reflns 5214
_refine_ls_number_restraints 0
_refine_ls_restrained_S_all 1.011
_refine_ls_R_factor_all 0.0348
_refine_ls_R_factor_gt 0.0269
_refine_ls_shift/su_max 0.000
_refine_ls_shift/su_mean 0.000
_refine_ls_structure_factor_coef Fsqd
_refine_ls_weighting_details
;
 w=1/[\s^2^(Fo^2^)+(0.0133P)^2^]
 where P=(Fo^2^+2Fc^2^)/3
;
_refine_ls_weighting_scheme calc
_refine_ls_wR_factor_gt 0.0506
_refine_ls_wR_factor_ref 0.0540
_reflns_Friedel_coverage 0.000
_reflns_number_gt 4489
_reflns_number_total 5214
_reflns_threshold_expression 'I > 2\s(I)'
_cod_data_source_file c3dt51699g.txt
_cod_data_source_block pyd
_cod_database_code 7023653
_reflns_odcompleteness_completeness 66.39
_reflns_odcompleteness_iscentric 0
_reflns_odcompleteness_theta 26.32
_olex2_refinement_description
;
1. Fixed Uiso
 At 1.2 times of:
  All C(H) groups, All C(H,H) groups
 At 1.5 times of:
  All C(H,H,H) groups
2.a Secondary CH2 refined with riding coordinates:
 C21(H21A,H21B), C31(H31A,H31B), C11(H11A,H11B), C41(H41A,H41B), C42(H42A,
 H42B), C22(H22A,H22B), C12(H12A,H12B), C32(H32A,H32B), C23(H23A,H23B),
 C33(H33A,H33B), C43(H43A,H43B), C13(H13A,H13B)
2.b Aromatic/amide H refined with riding coordinates:
 C1(H1), C2(H2), C3(H3), C4(H4)
2.c Idealised Me refined as rotating group:
 C14(H14A,H14B,H14C), C34(H34A,H34B,H34C), C24(H24A,H24B,H24C), C44(H44A,H44B,
 H44C)
;
_shelx_space_group_comment
;
The symmetry employed for this shelxl refinement is uniquely defined
by the following loop, which should always be used as a source of
symmetry information in preference to the above space-group names.
They are only intended as comments.
;
_shelxl_version_number 2012-9

loop_
_space_group_symop_operation_xyz
'x, y, z'
'-x, -y, -z'

loop_
_atom_site_label
_atom_site_type_symbol
_atom_site_fract_x
_atom_site_fract_y
_atom_site_fract_z
_atom_site_U_iso_or_equiv
_atom_site_adp_type
_atom_site_occupancy
_atom_site_site_symmetry_order
_atom_site_calc_flag
_atom_site_refinement_flags_posn
_atom_site_refinement_flags_adp
Re1 Re 0.23522(2) 0.39737(2) 0.26544(2) 0.03587(6) Uani 1 1 d . .
Br2 Br 0.18807(6) 0.19949(4) 0.34337(2) 0.04958(12) Uani 1 1 d . .
Br3 Br -0.04204(5) 0.39581(5) 0.29458(3) 0.05326(12) Uani 1 1 d . .
Br4 Br 0.29336(6) 0.61058(4) 0.20475(3) 0.05427(13) Uani 1 1 d . .
Br1 Br 0.51909(6) 0.40663(5) 0.25275(3) 0.05814(13) Uani 1 1 d . .
N2 N 0.3205(4) 0.5211(3) 0.38628(17) 0.0399(8) Uani 1 1 d . .
N1 N 0.1658(5) 0.3025(3) 0.1714(2) 0.0527(10) Uani 1 1 d . .
C1 C 0.2371(5) 0.4906(4) 0.4513(2) 0.0474(11) Uani 1 1 d . .
H1 H 0.1410 0.4186 0.4461 0.057 Uiso 1 1 calc R U
O1 O 0.1146(5) 0.2395(4) 0.10791(18) 0.0928(13) Uani 1 1 d . .
N3 N 0.4587(5) 0.6246(4) 0.3910(2) 0.0604(10) Uani 1 1 d . .
N4 N -0.0916(4) -0.1955(3) 0.20692(17) 0.0367(8) Uani 1 1 d . .
C21 C 0.0776(5) -0.1428(4) 0.1781(2) 0.0418(10) Uani 1 1 d . .
H21A H 0.1436 -0.0714 0.2185 0.050 Uiso 1 1 calc R U
H21B H 0.1216 -0.2132 0.1766 0.050 Uiso 1 1 calc R U
C31 C -0.1507(5) -0.0801(4) 0.2215(2) 0.0433(10) Uani 1 1 d . .
H31A H -0.0646 -0.0054 0.2509 0.052 Uiso 1 1 calc R U
H31B H -0.1719 -0.0549 0.1689 0.052 Uiso 1 1 calc R U
C11 C -0.0837(5) -0.2582(4) 0.2846(2) 0.0420(10) Uani 1 1 d . .
H11A H -0.0462 -0.3314 0.2719 0.050 Uiso 1 1 calc R U
H11B H -0.1914 -0.2943 0.3025 0.050 Uiso 1 1 calc R U
C41 C -0.2065(5) -0.3001(4) 0.1435(2) 0.0429(10) Uani 1 1 d . .
H41A H -0.3119 -0.3297 0.1648 0.051 Uiso 1 1 calc R U
H41B H -0.2151 -0.2585 0.0952 0.051 Uiso 1 1 calc R U
C42 C -0.1638(5) -0.4201(4) 0.1180(2) 0.0510(11) Uani 1 1 d . .
H42A H -0.1648 -0.4681 0.1645 0.061 Uiso 1 1 calc R U
H42B H -0.0562 -0.3924 0.0993 0.061 Uiso 1 1 calc R U
C22 C 0.0933(5) -0.0921(4) 0.0953(2) 0.0472(11) Uani 1 1 d . .
H22A H 0.0382 -0.0296 0.0928 0.057 Uiso 1 1 calc R U
H22B H 0.0447 -0.1654 0.0525 0.057 Uiso 1 1 calc R U
C12 C 0.0254(5) -0.1632(4) 0.3548(2) 0.0502(11) Uani 1 1 d . .
H12A H 0.1342 -0.1288 0.3380 0.060 Uiso 1 1 calc R U
H12B H -0.0103 -0.0890 0.3673 0.060 Uiso 1 1 calc R U
C2 C 0.2918(7) 0.5649(5) 0.5265(2) 0.0619(14) Uani 1 1 d . .
H2 H 0.2338 0.5426 0.5720 0.074 Uiso 1 1 calc R U
C3 C 0.4294(7) 0.6693(5) 0.5331(3) 0.0646(14) Uani 1 1 d . .
H3 H 0.4689 0.7214 0.5829 0.078 Uiso 1 1 calc R U
C32 C -0.2992(5) -0.1039(4) 0.2681(3) 0.0589(13) Uani 1 1 d . .
H32A H -0.3819 -0.1861 0.2444 0.071 Uiso 1 1 calc R U
H32B H -0.2742 -0.1125 0.3244 0.071 Uiso 1 1 calc R U
C23 C 0.2706(6) -0.0246(5) 0.0828(2) 0.0595(13) Uani 1 1 d . .
H23A H 0.3177 0.0496 0.1251 0.071 Uiso 1 1 calc R U
H23B H 0.3256 -0.0868 0.0877 0.071 Uiso 1 1 calc R U
C33 C -0.3606(6) 0.0087(5) 0.2657(3) 0.0725(15) Uani 1 1 d . .
H33A H -0.2738 0.0913 0.2845 0.087 Uiso 1 1 calc R U
H33B H -0.3928 0.0122 0.2095 0.087 Uiso 1 1 calc R U
C43 C -0.2818(7) -0.5105(5) 0.0501(3) 0.0726(16) Uani 1 1 d . .
H43A H -0.3905 -0.5274 0.0660 0.087 Uiso 1 1 calc R U
H43B H -0.2697 -0.4665 0.0012 0.087 Uiso 1 1 calc R U
C14 C 0.1441(7) -0.1384(5) 0.4983(2) 0.0799(17) Uani 1 1 d . .
H14A H 0.2515 -0.1164 0.4813 0.120 Uiso 1 1 calc R U
H14B H 0.1346 -0.1831 0.5462 0.120 Uiso 1 1 calc R U
H14C H 0.1208 -0.0587 0.5105 0.120 Uiso 1 1 calc R U
C4 C 0.5096(6) 0.6965(5) 0.4641(3) 0.0680(14) Uani 1 1 d . .
H4 H 0.6049 0.7692 0.4682 0.082 Uiso 1 1 calc R U
C13 C 0.0250(7) -0.2293(5) 0.4295(2) 0.0682(15) Uani 1 1 d . .
H13A H 0.0521 -0.3078 0.4158 0.082 Uiso 1 1 calc R U
H13B H -0.0822 -0.2575 0.4486 0.082 Uiso 1 1 calc R U
C34 C -0.4993(7) -0.0024(6) 0.3164(3) 0.094(2) Uani 1 1 d . .
H34A H -0.5373 0.0686 0.3091 0.142 Uiso 1 1 calc R U
H34B H -0.4657 0.0028 0.3729 0.142 Uiso 1 1 calc R U
H34C H -0.5841 -0.0858 0.2999 0.142 Uiso 1 1 calc R U
C24 C 0.2949(7) 0.0247(6) -0.0003(3) 0.0829(17) Uani 1 1 d . .
H24A H 0.2507 -0.0488 -0.0423 0.124 Uiso 1 1 calc R U
H24B H 0.4077 0.0671 -0.0060 0.124 Uiso 1 1 calc R U
H24C H 0.2418 0.0872 -0.0050 0.124 Uiso 1 1 calc R U
C44 C -0.2561(9) -0.6405(5) 0.0316(3) 0.113(3) Uani 1 1 d . .
H44A H -0.3366 -0.6971 -0.0092 0.170 Uiso 1 1 calc R U
H44B H -0.2636 -0.6825 0.0804 0.170 Uiso 1 1 calc R U
H44C H -0.1516 -0.6245 0.0118 0.170 Uiso 1 1 calc R U

loop_
_atom_site_aniso_label
_atom_site_aniso_U_11
_atom_site_aniso_U_22
_atom_site_aniso_U_33
_atom_site_aniso_U_23
_atom_site_aniso_U_13
_atom_site_aniso_U_12
Re1 0.03566(11) 0.03091(10) 0.03811(10) 0.00200(6) 0.00004(7) 0.00901(8)
Br2 0.0505(3) 0.0307(2) 0.0621(3) 0.00903(18) -0.0027(2) 0.0073(2)
Br3 0.0376(3) 0.0520(3) 0.0710(3) 0.0108(2) 0.0065(2) 0.0158(2)
Br4 0.0541(3) 0.0440(3) 0.0619(3) 0.01957(19) -0.0013(2) 0.0107(2)
Br1 0.0425(3) 0.0718(3) 0.0650(3) 0.0168(2) 0.0152(2) 0.0230(3)
N2 0.044(2) 0.0330(19) 0.0391(18) 0.0046(14) 0.0021(15) 0.0093(18)
N1 0.061(3) 0.044(2) 0.053(2) 0.0010(16) -0.0009(18) 0.020(2)
C1 0.051(3) 0.040(3) 0.045(2) 0.0058(18) 0.008(2) 0.009(2)
O1 0.131(4) 0.078(3) 0.058(2) -0.0251(18) -0.024(2) 0.034(3)
N3 0.055(3) 0.050(2) 0.062(2) 0.0005(18) -0.0121(19) 0.004(2)
N4 0.029(2) 0.0347(19) 0.0447(17) 0.0072(13) -0.0003(14) 0.0083(16)
C21 0.033(3) 0.034(2) 0.057(2) 0.0057(18) -0.0003(19) 0.010(2)
C31 0.042(3) 0.033(2) 0.055(2) 0.0071(17) -0.0017(19) 0.013(2)
C11 0.048(3) 0.029(2) 0.049(2) 0.0106(17) 0.0047(19) 0.013(2)
C41 0.039(3) 0.037(2) 0.046(2) 0.0053(17) -0.0028(18) 0.006(2)
C42 0.054(3) 0.043(3) 0.053(2) -0.0006(19) 0.006(2) 0.015(2)
C22 0.039(3) 0.052(3) 0.050(2) 0.0112(19) 0.0019(19) 0.013(2)
C12 0.050(3) 0.044(3) 0.050(2) 0.0106(19) 0.003(2) 0.008(2)
C2 0.080(4) 0.063(3) 0.041(2) 0.000(2) 0.010(2) 0.026(3)
C3 0.081(4) 0.061(3) 0.047(3) -0.017(2) -0.022(3) 0.028(3)
C32 0.039(3) 0.045(3) 0.088(3) -0.003(2) 0.012(2) 0.010(2)
C23 0.049(3) 0.074(4) 0.064(3) 0.023(2) 0.014(2) 0.027(3)
C33 0.060(4) 0.071(4) 0.092(4) -0.004(3) 0.003(3) 0.034(3)
C43 0.101(5) 0.053(3) 0.052(3) -0.004(2) 0.003(3) 0.016(3)
C14 0.092(5) 0.097(4) 0.048(3) 0.009(2) -0.005(3) 0.032(4)
C4 0.063(4) 0.053(3) 0.066(3) -0.005(2) -0.019(3) -0.002(3)
C13 0.088(4) 0.059(3) 0.053(3) 0.011(2) -0.004(3) 0.021(3)
C34 0.065(4) 0.088(5) 0.130(5) -0.029(4) 0.005(4) 0.038(4)
C24 0.060(4) 0.115(5) 0.083(3) 0.045(3) 0.027(3) 0.032(4)
C44 0.177(8) 0.060(4) 0.083(4) -0.015(3) 0.016(4) 0.024(5)

loop_
_atom_type_symbol
_atom_type_description
_atom_type_scat_dispersion_real
_atom_type_scat_dispersion_imag
_atom_type_scat_source
C C 0.0033 0.0016 'International Tables Vol C Tables 4.2.6.8 and 6.1.1.4'
H H 0.0000 0.0000 'International Tables Vol C Tables 4.2.6.8 and 6.1.1.4'
Br Br -0.2901 2.4595 'International Tables Vol C Tables 4.2.6.8 and 6.1.1.4'
N N 0.0061 0.0033 'International Tables Vol C Tables 4.2.6.8 and 6.1.1.4'
O O 0.0106 0.0060 'International Tables Vol C Tables 4.2.6.8 and 6.1.1.4'
Re Re -1.0185 7.2310 'International Tables Vol C Tables 4.2.6.8 and 6.1.1.4'

loop_
_exptl_crystal_face_index_h
_exptl_crystal_face_index_k
_exptl_crystal_face_index_l
_exptl_crystal_face_perp_dist
_exptl_oxdiff_crystal_face_indexfrac_h
_exptl_oxdiff_crystal_face_indexfrac_k
_exptl_oxdiff_crystal_face_indexfrac_l
_exptl_oxdiff_crystal_face_x
_exptl_oxdiff_crystal_face_y
_exptl_oxdiff_crystal_face_z
2 0 -1 0.1606 2.0000 0.0000 -1.0000 0.1627 -0.0551 -0.0137
-2 0 1 0.1706 -2.0000 -0.0000 1.0000 -0.1627 0.0551 0.0137
0 -2 -1 0.1448 0.0000 -2.0000 -1.0000 -0.0189 0.0227 0.1491
2 3 1 0.1511 2.0000 3.0000 1.0000 0.1923 -0.0707 -0.2488
-1 1 1 0.1830 -1.0000 1.0000 1.0000 -0.0719 0.0162 -0.0677
2 -2 0 0.1193 2.0000 -2.0000 0.0000 0.1487 0.0410 0.0896
-2 2 -1 0.1519 -2.0000 2.0000 -1.0000 -0.1511 -0.0777 -0.0667
0 -1 -1 0.1515 0.0000 -1.0000 -1.0000 -0.0107 -0.0070 0.0860
0 1 1 0.1819 -0.0000 1.0000 1.0000 0.0107 0.0070 -0.0860
4 -3 2 0.1197 4.0000 -3.0000 2.0000 0.3105 0.1256 0.0703
4 -1 3 0.1165 4.0000 -1.0000 3.0000 0.3294 0.1029 -0.0788
-2 5 -3 0.1501 -2.0000 5.0000 -3.0000 -0.1313 -0.2401 -0.2103
1 -3 2 0.1164 1.0000 -3.0000 2.0000 0.0628 0.1532 0.1253
-1 1 -4 0.1769 -1.0000 1.0000 -4.0000 -0.0841 -0.1672 0.0467
1 -1 4 0.1769 1.0000 -1.0000 4.0000 0.0841 0.1672 -0.0467
1 0 -3 0.1431 1.0000 -0.0000 -3.0000 0.0753 -0.1192 0.0503

loop_
_geom_angle_atom_site_label_1
_geom_angle_atom_site_label_2
_geom_angle_atom_site_label_3
_geom_angle
Br3 Re1 Br2 89.482(18)
Br4 Re1 Br2 173.005(14)
Br4 Re1 Br3 90.075(18)
Br4 Re1 Br1 91.471(19)
Br1 Re1 Br2 88.250(18)
Br1 Re1 Br3 173.774(14)
N2 Re1 Br2 86.01(8)
N2 Re1 Br3 86.91(9)
N2 Re1 Br4 86.99(8)
N2 Re1 Br1 87.15(9)
N1 Re1 Br2 94.51(12)
N1 Re1 Br3 92.05(13)
N1 Re1 Br4 92.48(12)
N1 Re1 Br1 93.91(13)
N1 Re1 N2 178.84(14)
C1 N2 Re1 120.5(3)
C1 N2 N3 121.6(3)
N3 N2 Re1 117.9(2)
O1 N1 Re1 177.8(4)
N2 C1 C2 120.6(4)
N2 N3 C4 117.2(4)
C31 N4 C21 108.1(3)
C31 N4 C11 111.9(3)
C31 N4 C41 108.7(3)
C11 N4 C21 108.1(3)
C41 N4 C21 111.6(3)
C41 N4 C11 108.5(3)
C22 C21 N4 116.5(3)
C32 C31 N4 116.4(3)
N4 C11 C12 114.4(3)
C42 C41 N4 116.6(3)
C41 C42 C43 110.7(4)
C21 C22 C23 109.0(3)
C13 C12 C11 111.9(4)
C3 C2 C1 119.2(4)
C2 C3 C4 117.7(4)
C33 C32 C31 110.8(4)
C24 C23 C22 111.7(4)
C34 C33 C32 113.7(5)
C44 C43 C42 111.7(5)
N3 C4 C3 123.7(5)
C12 C13 C14 112.5(4)

loop_
_geom_bond_atom_site_label_1
_geom_bond_atom_site_label_2
_geom_bond_distance
Re1 Br2 2.5333(5)
Re1 Br3 2.5254(6)
Re1 Br4 2.5099(5)
Re1 Br1 2.5112(6)
Re1 N2 2.234(3)
Re1 N1 1.736(3)
N2 C1 1.328(4)
N2 N3 1.339(5)
N1 O1 1.173(4)
C1 C2 1.380(5)
N3 C4 1.339(5)
N4 C21 1.525(5)
N4 C31 1.518(5)
N4 C11 1.523(4)
N4 C41 1.518(4)
C21 C22 1.517(5)
C31 C32 1.509(5)
C11 C12 1.526(5)
C41 C42 1.504(5)
C42 C43 1.516(6)
C22 C23 1.522(6)
C12 C13 1.489(5)
C2 C3 1.339(6)
C3 C4 1.367(6)
C32 C33 1.506(6)
C23 C24 1.518(6)
C33 C34 1.491(6)
C43 C44 1.508(7)
C14 C13 1.532(6)
